data_7010370
loop_
_publ_author_name
'Bera, Jitendra K.'
'Fanwick, Phillip E.'
'Walton, Richard A.'

_publ_section_title
;
 Decarboxylation reactions of alkyne-carboxylic acids as a route to
 multiply bonded [Re2]n+ \m-alkyne and \m-carbyne complexes
;
_journal_issue 2
_journal_name_full 'Journal of the Chemical Society, Dalton Transactions'
_journal_page_first 109
_journal_paper_doi 10.1039/b008265l
_journal_year 2001
_chemical_formula_sum 'C57 H58.32 Cl13 O0.66 P4 Re2'
_chemical_formula_weight 1711.15
_chemical_name_systematic ' ?'
_space_group_IT_number 14
_symmetry_cell_setting monoclinic
_symmetry_space_group_name_Hall '-P 2ybc'
_symmetry_space_group_name_H-M 'P 1 21/c 1'
_atom_type_scat_source 'International Tables for Crystallography (Vol C) '
_cell_angle_alpha 90.00
_cell_angle_beta 101.5817(19)
_cell_angle_gamma 90.00
_cell_formula_units_Z 4
_cell_length_a 12.4448(3)
_cell_length_b 18.7581(5)
_cell_length_c 27.8011(8)
_cell_measurement_reflns_used 54443
_cell_measurement_temperature 173
_cell_measurement_theta_max 28
_cell_measurement_theta_min 4
_cell_volume 6357.8(3)
_computing_cell_refinement DENZO/SCALEPACK_(Otwinowski,_1996)
_computing_data_collection Collect_(Nonius,_1998)
_computing_data_reduction DENZO/SCALEPACK_(Otwinowski,_1996)
_computing_molecular_graphics
;
    ORTEP (Johnson, 1976)
    Xtal_GX (Hall, 1995)
    PLUTON (Spek, 1991)
;
_computing_publication_material CIF_VAX_MolEN_(Fair,_1990)
_computing_structure_refinement SHELX97_(Sheldrick,_1997)
_computing_structure_solution PATTY_(DIRDIF92,_Beurskins,_1992)
_diffrn_ambient_temperature 173
_diffrn_radiation_type MO-K\a
_diffrn_radiation_wavelength 0.71073
_diffrn_reflns_av_R_equivalents 0.073
_diffrn_reflns_limit_h_max 16
_diffrn_reflns_limit_h_min 0
_diffrn_reflns_limit_k_max 25
_diffrn_reflns_limit_k_min 0
_diffrn_reflns_limit_l_max 35
_diffrn_reflns_limit_l_min -36
_diffrn_reflns_number 54443
_diffrn_reflns_theta_max 28.68
_diffrn_reflns_theta_min 4.00
_exptl_absorpt_coefficient_mu 4.546
_exptl_absorpt_correction_T_max 0.4777
_exptl_absorpt_correction_T_min 0.1877
_exptl_absorpt_correction_type refined_empirical_(Otwinowski_&_Minor,_1996
_exptl_crystal_colour green
_exptl_crystal_density_diffrn 1.79
_exptl_crystal_description needle
_exptl_crystal_F_000 3348
_exptl_crystal_size_max 0.25
_exptl_crystal_size_mid 0.17
_exptl_crystal_size_min 0.16
_refine_diff_density_max 2.77
_refine_diff_density_min -3.39
_refine_ls_extinction_method none
_refine_ls_goodness_of_fit_ref 1.047
_refine_ls_hydrogen_treatment H_atoms_riding
_refine_ls_matrix_type full
_refine_ls_number_parameters 705
_refine_ls_number_reflns 15596
_refine_ls_number_restraints 0
_refine_ls_R_factor_gt 0.081
_refine_ls_shift/su_max 0.001
_refine_ls_structure_factor_coef Fsqd
_refine_ls_weighting_details 'w=1/[\s^2^(Fo^2^)+(0.0346P)^2^+154.5642P] where P=(Fo^2^+2Fc^2^)'
_refine_ls_weighting_scheme calc
_refine_ls_wR_factor_ref 0.168
_reflns_number_gt 12134
_reflns_number_total 16031
_reflns_threshold_expression >2.0\s(I)
_cod_data_source_file b008265l.txt
_cod_data_source_block COMPLEX3
_cod_depositor_comments
;
The following automatic conversions were performed:
'_refine_ls_weighting_scheme' value 'calc ' changed to 'calc' according to
'/home/saulius/struct/CIF-dictionaries/cif_core.dic' dictionary named
'cif_core.dic' version 2.4.1 from 2010-06-29.

Automatic conversion script
Id: cif_fix_enum 1527 2010-12-29 10:47:43Z saulius 
;
_cod_original_cell_volume 6357.8(5)
_cod_original_sg_symbol_H-M 'p 1 21/c 1'
_cod_database_code 7010370

loop_
_symmetry_equiv_pos_as_xyz
'x, y, z'
'-x, y+1/2, -z+1/2'
'-x, -y, -z'
'x, -y+1/2, z+1/2'

loop_
_atom_site_aniso_label
_atom_site_aniso_U_11
_atom_site_aniso_U_22
_atom_site_aniso_U_33
_atom_site_aniso_U_12
_atom_site_aniso_U_13
_atom_site_aniso_U_23
Re(1) 0.0464(3) 0.0369(2) 0.0165(2) -0.0001(2) 0.00052(18) 0.00078(18)
Re(2) 0.0472(3) 0.0366(2) 0.0171(2) 0.0028(2) -0.00065(18) -0.00222(17)
Cl(B) 0.0569(18) 0.0381(15) 0.0208(12) 0.0005(13) 0.0045(12) -0.0015(11)
Cl(11) 0.0518(18) 0.0501(17) 0.0229(13) -0.0067(14) 0.0022(13) -0.0011(12)
Cl(12) 0.058(2) 0.0436(17) 0.0305(15) 0.0031(14) 0.0016(14) 0.0099(12)
Cl(21) 0.0540(19) 0.0484(17) 0.0205(13) 0.0071(14) -0.0022(12) 0.0031(11)
Cl(22) 0.059(2) 0.0508(18) 0.0283(14) -0.0011(15) -0.0013(14) -0.0104(13)
Cl(8A) 0.109(10) 0.125(11) 0.105(10) -0.034(8) -0.015(9) -0.044(9)
Cl(8B) 0.107(9) 0.083(8) 0.116(10) -0.013(6) 0.009(9) -0.009(8)
Cl(91) 0.094(3) 0.070(3) 0.059(2) 0.010(2) 0.014(2) 0.011(2)
Cl(92) 0.088(3) 0.062(2) 0.057(2) 0.002(2) 0.005(2) -0.0110(19)
Cl(93) 0.086(3) 0.065(2) 0.059(2) 0.009(2) 0.009(2) -0.0082(19)
Cl(94) 0.097(3) 0.088(3) 0.043(2) -0.001(2) 0.014(2) -0.0087(19)
Cl(95) 0.141(5) 0.098(4) 0.080(3) -0.005(4) 0.018(3) -0.004(3)
Cl(96) 0.181(7) 0.100(4) 0.106(5) -0.036(4) 0.043(5) -0.040(4)
Cl(97) 0.113(4) 0.089(4) 0.120(5) -0.006(3) -0.011(4) -0.013(3)
P(1) 0.0472(18) 0.0402(17) 0.0211(13) 0.0055(14) -0.0006(13) -0.0005(12)
P(2) 0.0460(18) 0.0447(17) 0.0184(13) 0.0074(15) -0.0011(12) -0.0049(12)
P(3) 0.0476(18) 0.0367(16) 0.0196(13) -0.0020(13) 0.0041(12) 0.0026(11)
P(4) 0.0439(18) 0.0421(17) 0.0186(13) 0.0003(14) 0.0028(12) -0.0015(12)
O(1W) 0.22(3) 0.064(12) 0.053(12) 0.003(13) 0.086(14) 0.016(8)
C(11) 0.050(7) 0.033(6) 0.020(5) -0.001(5) 0.007(5) -0.003(4)
C(12) 0.098(13) 0.058(9) 0.045(8) -0.036(9) -0.013(8) 0.020(7)
C(13) 0.111(17) 0.088(14) 0.071(12) 0.019(12) 0.010(11) -0.010(10)
C(1B) 0.044(7) 0.057(7) 0.012(5) 0.007(6) 0.013(5) -0.007(5)
C(2B) 0.043(7) 0.036(6) 0.034(6) -0.004(5) -0.005(5) -0.002(5)
C(111) 0.049(7) 0.059(8) 0.017(5) 0.014(6) 0.004(5) 0.007(5)
C(112) 0.052(9) 0.063(9) 0.048(8) 0.002(7) -0.004(7) 0.002(7)
C(113) 0.082(12) 0.075(11) 0.056(10) 0.036(9) -0.002(9) -0.002(8)
C(114) 0.053(10) 0.100(14) 0.054(10) 0.010(9) -0.006(8) 0.031(9)
C(115) 0.051(8) 0.082(11) 0.027(6) 0.007(8) -0.011(6) -0.001(7)
C(116) 0.044(7) 0.065(8) 0.028(6) -0.014(7) 0.001(5) 0.006(6)
C(121) 0.054(8) 0.038(7) 0.029(6) -0.004(6) 0.003(6) 0.005(5)
C(122) 0.046(8) 0.058(8) 0.030(6) 0.002(6) 0.002(6) -0.004(6)
C(123) 0.057(9) 0.079(11) 0.035(7) 0.007(8) 0.006(7) 0.005(7)
C(124) 0.062(10) 0.063(9) 0.045(8) -0.003(8) 0.008(7) 0.011(7)
C(125) 0.071(10) 0.050(8) 0.040(8) 0.004(7) 0.011(7) -0.003(6)
C(126) 0.056(8) 0.045(7) 0.030(6) 0.001(6) 0.000(6) -0.001(5)
C(211) 0.055(8) 0.069(9) 0.010(5) 0.013(7) 0.008(5) -0.021(5)
C(212) 0.068(9) 0.062(9) 0.021(6) 0.004(7) -0.010(6) -0.007(6)
C(213) 0.081(12) 0.087(12) 0.027(7) 0.014(9) -0.012(7) -0.017(7)
C(214) 0.103(15) 0.113(15) 0.050(10) 0.040(12) -0.017(9) -0.055(10)
C(215) 0.16(2) 0.117(17) 0.090(15) 0.080(16) -0.062(15) -0.075(13)
C(216) 0.100(13) 0.072(10) 0.044(8) 0.048(10) -0.013(8) -0.030(7)
C(221) 0.052(8) 0.053(8) 0.017(5) 0.006(6) 0.002(5) 0.003(5)
C(222) 0.059(9) 0.048(8) 0.025(6) 0.005(6) 0.000(6) 0.001(5)
C(223) 0.070(10) 0.057(9) 0.033(7) 0.008(7) 0.016(7) 0.003(6)
C(224) 0.093(13) 0.067(10) 0.043(8) 0.007(9) 0.002(8) 0.023(7)
C(225) 0.080(11) 0.085(11) 0.020(6) 0.016(9) 0.009(7) 0.005(7)
C(226) 0.054(8) 0.057(8) 0.025(6) 0.010(6) 0.013(6) 0.000(5)
C(311) 0.055(8) 0.035(6) 0.033(6) 0.003(6) 0.005(6) 0.012(5)
C(312) 0.064(9) 0.054(8) 0.028(6) -0.006(7) 0.011(6) 0.007(5)
C(313) 0.071(10) 0.074(11) 0.034(7) 0.009(8) 0.009(7) 0.022(7)
C(314) 0.070(10) 0.072(11) 0.056(9) 0.024(9) 0.021(8) 0.039(8)
C(315) 0.072(10) 0.044(8) 0.062(10) -0.003(7) 0.026(8) 0.018(7)
C(316) 0.069(10) 0.051(8) 0.045(8) 0.011(7) 0.004(7) 0.009(6)
C(321) 0.041(7) 0.043(7) 0.024(5) 0.003(5) 0.010(5) 0.005(5)
C(322) 0.055(8) 0.043(7) 0.026(6) -0.013(6) -0.002(6) -0.001(5)
C(323) 0.065(9) 0.040(7) 0.034(7) -0.002(6) -0.003(6) -0.006(5)
C(324) 0.065(9) 0.051(8) 0.028(6) -0.002(7) 0.006(6) -0.004(5)
C(325) 0.056(9) 0.070(9) 0.026(6) 0.006(7) 0.020(6) -0.002(6)
C(326) 0.057(8) 0.055(8) 0.025(6) 0.004(7) 0.003(6) 0.004(5)
C(411) 0.038(7) 0.050(8) 0.041(7) -0.001(6) -0.006(6) -0.008(6)
C(412) 0.054(9) 0.061(9) 0.060(9) -0.017(7) -0.008(7) -0.006(7)
C(413) 0.069(12) 0.068(11) 0.107(16) -0.003(9) -0.017(11) -0.025(11)
C(414) 0.038(8) 0.083(11) 0.055(9) -0.005(8) 0.008(7) -0.024(8)
C(415) 0.042(8) 0.112(14) 0.024(6) 0.016(8) 0.009(6) -0.014(7)
C(416) 0.036(7) 0.080(10) 0.027(6) -0.003(7) 0.002(5) -0.002(6)
C(421) 0.048(7) 0.043(7) 0.017(5) 0.003(5) 0.006(5) 0.003(4)
C(422) 0.067(9) 0.038(7) 0.025(6) 0.006(6) 0.006(6) 0.003(5)
C(423) 0.061(9) 0.044(7) 0.040(7) 0.006(6) 0.014(7) 0.012(6)
C(424) 0.064(10) 0.055(9) 0.035(7) 0.015(7) -0.001(7) -0.011(6)
C(425) 0.048(8) 0.063(9) 0.027(6) 0.001(7) 0.009(6) 0.002(6)
C(426) 0.054(8) 0.046(7) 0.026(6) 0.005(6) -0.004(6) 0.005(5)
C(901) 0.071(11) 0.091(12) 0.044(8) -0.013(9) 0.016(8) -0.010(8)
C(902) 0.104(14) 0.097(13) 0.034(8) -0.022(11) 0.013(8) -0.005(8)
C(903) 0.118(17) 0.080(13) 0.086(14) 0.007(12) 0.021(13) 0.024(11)
C(904) 0.13(2) 0.15(2) 0.074(14) 0.050(17) -0.011(14) -0.046(14)

loop_
_atom_site_label
_atom_site_fract_x
_atom_site_fract_y
_atom_site_fract_z
_atom_site_U_iso_or_equiv
_atom_site_thermal_displace_type
_atom_site_calc_flag
Re(1) 0.06769(4) 0.26405(2) 0.186245(15) 0.03407(12) Uani ?
Re(2) -0.05863(4) 0.27207(2) 0.102998(15) 0.03462(12) Uani ?
Cl(B) 0.0107(3) 0.37762(15) 0.14834(10) 0.0391(8) Uani ?
Cl(11) 0.1659(3) 0.33190(17) 0.25790(10) 0.0423(8) Uani ?
Cl(12) 0.1542(3) 0.16382(16) 0.23453(11) 0.0450(9) Uani ?
Cl(21) -0.1492(3) 0.35179(16) 0.03659(10) 0.0423(9) Uani ?
Cl(22) -0.1569(3) 0.18271(17) 0.04817(11) 0.0474(9) Uani ?
Cl(8A) 0.4658(13) 0.0613(9) 0.8544(6) 0.118(5) Uani ?
Cl(8B) 0.4730(12) 0.0789(7) 0.8212(6) 0.104(5) Uani ?
Cl(91) 0.7454(4) 0.3238(2) 0.89098(16) 0.0745(14) Uani ?
Cl(92) 0.6152(4) 0.2011(2) 0.90899(15) 0.0703(13) Uani ?
Cl(93) 0.4082(4) 0.3346(2) 0.87708(15) 0.0708(13) Uani ?
Cl(94) 0.2805(4) 0.2112(3) 0.89672(14) 0.0760(14) Uani ?
Cl(95) 0.3476(6) 0.4844(3) 0.4698(2) 0.107(2) Uani ?
Cl(96) 0.2909(7) 0.5115(3) 0.5641(2) 0.127(3) Uani ?
Cl(97) 0.2996(5) -0.0162(3) 0.7892(2) 0.112(2) Uani ?
P(1) 0.2402(3) 0.27195(17) 0.15525(10) 0.0372(8) Uani ?
P(2) 0.0905(3) 0.26386(17) 0.05624(10) 0.0374(8) Uani ?
P(3) -0.0797(3) 0.25622(16) 0.23396(10) 0.0350(8) Uani ?
P(4) -0.2298(3) 0.27949(17) 0.13623(10) 0.0354(8) Uani ?
O(1W) 0.468(2) 0.5652(9) 0.0191(6) 0.104(10) Uani ?
C(11) 0.0013(10) 0.1896(6) 0.1412(4) 0.034(3) Uani ?
C(12) 0.0142(15) 0.1089(8) 0.1330(5) 0.071(5) Uani ?
C(13) -0.0771(17) 0.0696(11) 0.1483(7) 0.091(8) Uani ?
C(1B) 0.2161(10) 0.2267(7) 0.0952(4) 0.037(3) Uani ?
C(2B) -0.2065(10) 0.2275(6) 0.1929(4) 0.039(3) Uani ?
C(111) 0.3610(11) 0.2261(7) 0.1911(4) 0.042(4) Uani ?
C(112) 0.3785(12) 0.1547(8) 0.1865(5) 0.056(5) Uani ?
C(113) 0.4656(14) 0.1204(9) 0.2161(6) 0.073(6) Uani ?
C(114) 0.5297(13) 0.1598(10) 0.2537(6) 0.071(6) Uani ?
C(115) 0.5100(12) 0.2299(9) 0.2606(5) 0.056(4) Uani ?
C(116) 0.4243(11) 0.2640(8) 0.2299(4) 0.047(4) Uani ?
C(121) 0.2969(11) 0.3579(6) 0.1432(4) 0.041(4) Uani ?
C(122) 0.3701(11) 0.3622(8) 0.1111(4) 0.045(4) Uani ?
C(123) 0.4096(12) 0.4264(9) 0.0998(5) 0.057(5) Uani ?
C(124) 0.3798(12) 0.4892(8) 0.1204(5) 0.057(5) Uani ?
C(125) 0.3124(12) 0.4862(8) 0.1536(5) 0.054(5) Uani ?
C(126) 0.2704(11) 0.4195(7) 0.1654(4) 0.045(4) Uani ?
C(211) 0.0619(11) 0.2032(7) 0.0043(4) 0.044(4) Uani ?
C(212) -0.0118(12) 0.2267(8) -0.0367(4) 0.053(4) Uani ?
C(213) -0.0408(14) 0.1824(9) -0.0774(5) 0.068(5) Uani ?
C(214) -0.0009(16) 0.1129(11) -0.0760(6) 0.093(7) Uani ?
C(215) 0.069(2) 0.0905(12) -0.0350(8) 0.134(9) Uani ?
C(216) 0.1015(15) 0.1341(9) 0.0049(5) 0.076(6) Uani ?
C(221) 0.1389(11) 0.3444(7) 0.0291(4) 0.041(4) Uani ?
C(222) 0.1075(12) 0.4113(7) 0.0401(4) 0.045(4) Uani ?
C(223) 0.1474(12) 0.4696(8) 0.0185(5) 0.053(5) Uani ?
C(224) 0.2134(15) 0.4609(9) -0.0151(5) 0.069(6) Uani ?
C(225) 0.2462(14) 0.3935(9) -0.0258(5) 0.062(5) Uani ?
C(226) 0.2103(11) 0.3348(7) -0.0041(4) 0.045(4) Uani ?
C(311) -0.0543(11) 0.1901(6) 0.2833(4) 0.042(4) Uani ?
C(312) 0.0139(12) 0.2084(7) 0.3268(4) 0.048(4) Uani ?
C(313) 0.0427(13) 0.1580(9) 0.3641(5) 0.060(5) Uani ?
C(314) 0.0016(14) 0.0906(9) 0.3569(6) 0.065(5) Uani ?
C(315) -0.0680(13) 0.0714(8) 0.3143(6) 0.058(5) Uani ?
C(316) -0.0972(13) 0.1218(7) 0.2770(5) 0.056(5) Uani ?
C(321) -0.1216(10) 0.3345(6) 0.2653(4) 0.036(3) Uani ?
C(322) -0.0897(11) 0.4031(6) 0.2562(4) 0.043(4) Uani ?
C(323) -0.1311(12) 0.4621(7) 0.2769(5) 0.048(4) Uani ?
C(324) -0.2030(12) 0.4503(7) 0.3071(4) 0.048(4) Uani ?
C(325) -0.2364(11) 0.3831(8) 0.3172(4) 0.049(4) Uani ?
C(326) -0.1957(11) 0.3245(7) 0.2961(4) 0.046(4) Uani ?
C(411) -0.3523(10) 0.2418(7) 0.0985(5) 0.045(4) Uani ?
C(412) -0.3967(12) 0.1763(8) 0.1088(6) 0.061(5) Uani ?
C(413) -0.4874(15) 0.1483(10) 0.0755(8) 0.086(7) Uani ?
C(414) -0.5363(12) 0.1856(9) 0.0353(6) 0.059(5) Uani ?
C(415) -0.4950(11) 0.2519(10) 0.0250(5) 0.059(5) Uani ?
C(416) -0.4034(10) 0.2795(8) 0.0571(4) 0.048(4) Uani ?
C(421) -0.2786(10) 0.3659(6) 0.1531(4) 0.036(3) Uani ?
C(422) -0.2440(12) 0.4291(6) 0.1354(4) 0.044(4) Uani ?
C(423) -0.2816(12) 0.4932(7) 0.1504(5) 0.048(4) Uani ?
C(424) -0.3517(12) 0.4947(8) 0.1832(5) 0.053(5) Uani ?
C(425) -0.3879(11) 0.4328(7) 0.1993(4) 0.046(4) Uani ?
C(426) -0.3533(11) 0.3686(7) 0.1846(4) 0.044(4) Uani ?
C(901) 0.6915(14) 0.2754(9) 0.9345(5) 0.068(5) Uani ?
C(902) 0.3305(16) 0.2610(10) 0.8524(5) 0.078(6) Uani ?
C(903) 0.3348(19) 0.5473(10) 0.5127(7) 0.095(8) Uani ?
C(904) 0.335(2) 0.0439(14) 0.8346(8) 0.122(9) Uani ?
H(112) 0.3308 0.1286 0.1629 0.0730 Uiso calc
H(113) 0.4809 0.0727 0.2112 0.0950 Uiso calc
H(114) 0.5876 0.1375 0.2747 0.0930 Uiso calc
H(115) 0.5541 0.2549 0.2861 0.0720 Uiso calc
H(116) 0.4090 0.3116 0.2349 0.0610 Uiso calc
H(122) 0.3919 0.3208 0.0974 0.0590 Uiso calc
H(123) 0.4572 0.4283 0.0780 0.0740 Uiso calc
H(124) 0.4056 0.5329 0.1116 0.0740 Uiso calc
H(125) 0.2941 0.5278 0.1684 0.0700 Uiso calc
H(126) 0.2249 0.4174 0.1881 0.0590 Uiso calc
H(12A) 0.0116 0.1001 0.0990 0.0847 Uiso calc
H(12B) 0.0819 0.0929 0.1524 0.0847 Uiso calc
H(13A) -0.0792 0.0813 0.1817 0.1190 Uiso calc
H(13B) -0.0658 0.0193 0.1456 0.1190 Uiso calc
H(13C) -0.1453 0.0829 0.1274 0.1190 Uiso calc
H(1B1) 0.2073 0.1759 0.0996 0.0480 Uiso calc
H(1B2) 0.2783 0.2339 0.0796 0.0480 Uiso calc
H(212) -0.0420 0.2721 -0.0370 0.0690 Uiso calc
H(213) -0.0871 0.1992 -0.1056 0.0880 Uiso calc
H(214) -0.0216 0.0826 -0.1027 0.1210 Uiso calc
H(215) 0.0951 0.0440 -0.0338 0.1750 Uiso calc
H(216) 0.1503 0.1173 0.0324 0.0980 Uiso calc
H(222) 0.0602 0.4176 0.0617 0.0590 Uiso calc
H(223) 0.1291 0.5154 0.0269 0.0680 Uiso calc
H(224) 0.2361 0.5004 -0.0307 0.0900 Uiso calc
H(225) 0.2928 0.3878 -0.0478 0.0800 Uiso calc
H(226) 0.2326 0.2893 -0.0111 0.0580 Uiso calc
H(2B1) -0.2013 0.1773 0.1852 0.0520 Uiso calc
H(2B2) -0.2679 0.2336 0.2091 0.0520 Uiso calc
H(312) 0.0411 0.2546 0.3313 0.0630 Uiso calc
H(313) 0.0893 0.1702 0.3935 0.0780 Uiso calc
H(314) 0.0213 0.0568 0.3816 0.0840 Uiso calc
H(315) -0.0956 0.0252 0.3102 0.0750 Uiso calc
H(316) -0.1452 0.1095 0.2480 0.0730 Uiso calc
H(322) -0.0396 0.4099 0.2359 0.0560 Uiso calc
H(323) -0.1103 0.5081 0.2703 0.0620 Uiso calc
H(324) -0.2305 0.4893 0.3214 0.0630 Uiso calc
H(325) -0.2858 0.3769 0.3380 0.0630 Uiso calc
H(326) -0.2179 0.2788 0.3026 0.0600 Uiso calc
H(412) -0.3667 0.1515 0.1374 0.0790 Uiso calc
H(413) -0.5141 0.1034 0.0811 0.1120 Uiso calc
H(414) -0.5978 0.1670 0.0145 0.0760 Uiso calc
H(415) -0.5279 0.2772 -0.0029 0.0770 Uiso calc
H(416) -0.3763 0.3239 0.0507 0.0630 Uiso calc
H(422) -0.1960 0.4284 0.1137 0.0570 Uiso calc
H(423) -0.2596 0.5358 0.1382 0.0630 Uiso calc
H(424) -0.3738 0.5380 0.1942 0.0690 Uiso calc
H(425) -0.4368 0.4338 0.2205 0.0600 Uiso calc
H(426) -0.3795 0.3265 0.1956 0.0570 Uiso calc
H(90A) 0.6448 0.3064 0.9493 0.0880 Uiso calc
H(90B) 0.7512 0.2595 0.9603 0.0880 Uiso calc
H(90C) 0.3754 0.2304 0.8364 0.1020 Uiso calc
H(90D) 0.2691 0.2773 0.8277 0.1020 Uiso calc
H(90E) 0.2825 0.5832 0.4976 0.1230 Uiso calc
H(90F) 0.4050 0.5707 0.5235 0.1230 Uiso calc
H(90G) 0.2988 0.0884 0.8235 0.1600 Uiso calc
H(90H) 0.3055 0.0277 0.8624 0.1600 Uiso calc

loop_
_geom_angle_atom_site_label_1
_geom_angle_atom_site_label_2
_geom_angle_atom_site_label_3
_geom_angle
_geom_angle_publ_flag
C(11) Re(1) Cl(B) 107.6(3) ?
C(11) Re(1) Cl(12) 83.4(3) ?
Cl(B) Re(1) Cl(12) 168.46(11) ?
C(11) Re(1) Cl(11) 165.1(3) ?
Cl(B) Re(1) Cl(11) 87.24(10) ?
Cl(12) Re(1) Cl(11) 82.00(10) ?
C(11) Re(1) P(1) 96.0(4) ?
Cl(B) Re(1) P(1) 89.69(11) ?
Cl(12) Re(1) P(1) 85.40(11) ?
Cl(11) Re(1) P(1) 85.79(10) ?
C(11) Re(1) P(3) 92.2(4) ?
Cl(B) Re(1) P(3) 95.84(11) ?
Cl(12) Re(1) P(3) 87.23(11) ?
Cl(11) Re(1) P(3) 84.17(10) ?
P(1) Re(1) P(3) 168.28(10) ?
C(11) Re(1) Re(2) 49.3(3) ?
Cl(B) Re(1) Re(2) 58.32(7) ?
Cl(12) Re(1) Re(2) 132.55(8) ?
Cl(11) Re(1) Re(2) 145.45(8) ?
P(1) Re(1) Re(2) 95.81(7) ?
P(3) Re(1) Re(2) 95.89(7) ?
C(11) Re(2) Cl(B) 108.1(3) ?
C(11) Re(2) Cl(22) 83.3(3) ?
Cl(B) Re(2) Cl(22) 168.05(11) ?
C(11) Re(2) Cl(21) 164.1(3) ?
Cl(B) Re(2) Cl(21) 87.44(10) ?
Cl(22) Re(2) Cl(21) 81.46(10) ?
C(11) Re(2) P(2) 89.5(4) ?
Cl(B) Re(2) P(2) 95.63(11) ?
Cl(22) Re(2) P(2) 87.92(11) ?
Cl(21) Re(2) P(2) 85.57(10) ?
C(11) Re(2) P(4) 96.1(4) ?
Cl(B) Re(2) P(4) 90.18(11) ?
Cl(22) Re(2) P(4) 84.88(11) ?
Cl(21) Re(2) P(4) 86.98(10) ?
P(2) Re(2) P(4) 170.33(9) ?
C(11) Re(2) Re(1) 49.5(3) ?
Cl(B) Re(2) Re(1) 58.59(7) ?
Cl(22) Re(2) Re(1) 132.61(8) ?
Cl(21) Re(2) Re(1) 145.94(7) ?
P(2) Re(2) Re(1) 94.76(7) ?
P(4) Re(2) Re(1) 94.86(7) ?
Re(2) Cl(B) Re(1) 63.10(7) ?
C(121) P(1) C(111) 102.1(6) ?
C(121) P(1) C(1B) 104.0(6) ?
C(111) P(1) C(1B) 104.0(5) ?
C(121) P(1) Re(1) 120.9(5) ?
C(111) P(1) Re(1) 117.0(4) ?
C(1B) P(1) Re(1) 107.0(4) ?
C(211) P(2) C(221) 102.5(6) ?
C(211) P(2) C(1B) 103.7(5) ?
C(221) P(2) C(1B) 104.0(6) ?
C(211) P(2) Re(2) 114.1(5) ?
C(221) P(2) Re(2) 120.3(4) ?
C(1B) P(2) Re(2) 110.5(4) ?
C(311) P(3) C(2B) 105.4(6) ?
C(311) P(3) C(321) 102.0(6) ?
C(2B) P(3) C(321) 103.9(6) ?
C(311) P(3) Re(1) 114.0(5) ?
C(2B) P(3) Re(1) 108.7(4) ?
C(321) P(3) Re(1) 121.3(4) ?
C(411) P(4) C(2B) 105.1(6) ?
C(411) P(4) C(421) 102.2(6) ?
C(2B) P(4) C(421) 104.9(5) ?
C(411) P(4) Re(2) 116.5(5) ?
C(2B) P(4) Re(2) 106.9(4) ?
C(421) P(4) Re(2) 119.9(4) ?
C(12) C(11) Re(2) 137.9(8) ?
C(12) C(11) Re(1) 139.0(9) ?
Re(2) C(11) Re(1) 81.2(4) ?
C(13) C(12) C(11) 109.7(16) ?
P(1) C(1B) P(2) 108.8(6) ?
P(4) C(2B) P(3) 110.4(6) ?
C(112) C(111) C(116) 119.8(12) ?
C(112) C(111) P(1) 122.3(10) ?
C(116) C(111) P(1) 116.9(10) ?
C(111) C(112) C(113) 121.3(14) ?
C(112) C(113) C(114) 117.6(15) ?
C(115) C(114) C(113) 121.8(14) ?
C(114) C(115) C(116) 119.9(13) ?
C(115) C(116) C(111) 119.2(14) ?
C(126) C(121) C(122) 118.7(12) ?
C(126) C(121) P(1) 121.7(10) ?
C(122) C(121) P(1) 119.6(10) ?
C(123) C(122) C(121) 120.7(13) ?
C(122) C(123) C(124) 121.0(14) ?
C(125) C(124) C(123) 119.5(14) ?
C(124) C(125) C(126) 119.8(14) ?
C(121) C(126) C(125) 120.2(13) ?
C(212) C(211) C(216) 118.9(11) ?
C(212) C(211) P(2) 116.6(10) ?
C(216) C(211) P(2) 124.3(10) ?
C(211) C(212) C(213) 120.1(14) ?
C(212) C(213) C(214) 120.3(14) ?
C(215) C(214) C(213) 118.5(14) ?
C(214) C(215) C(216) 122.2(18) ?
C(215) C(216) C(211) 120.0(15) ?
C(222) C(221) C(226) 120.5(12) ?
C(222) C(221) P(2) 122.0(10) ?
C(226) C(221) P(2) 117.5(10) ?
C(221) C(222) C(223) 118.9(13) ?
C(224) C(223) C(222) 121.1(14) ?
C(223) C(224) C(225) 120.0(15) ?
C(226) C(225) C(224) 120.3(15) ?
C(225) C(226) C(221) 119.1(13) ?
C(312) C(311) C(316) 119.8(11) ?
C(312) C(311) P(3) 118.3(10) ?
C(316) C(311) P(3) 121.9(10) ?
C(311) C(312) C(313) 120.4(13) ?
C(314) C(313) C(312) 119.0(14) ?
C(313) C(314) C(315) 121.7(13) ?
C(314) C(315) C(316) 119.3(14) ?
C(311) C(316) C(315) 119.8(14) ?
C(322) C(321) C(326) 119.2(12) ?
C(322) C(321) P(3) 122.5(10) ?
C(326) C(321) P(3) 118.2(10) ?
C(321) C(322) C(323) 121.2(13) ?
C(324) C(323) C(322) 118.0(13) ?
C(323) C(324) C(325) 122.6(13) ?
C(324) C(325) C(326) 119.2(13) ?
C(325) C(326) C(321) 119.8(13) ?
C(416) C(411) C(412) 118.8(12) ?
C(416) C(411) P(4) 118.2(10) ?
C(412) C(411) P(4) 123.0(10) ?
C(411) C(412) C(413) 119.2(15) ?
C(414) C(413) C(412) 121.2(17) ?
C(413) C(414) C(415) 120.4(14) ?
C(414) C(415) C(416) 119.0(14) ?
C(411) C(416) C(415) 121.2(14) ?
C(422) C(421) C(426) 118.9(12) ?
C(422) C(421) P(4) 121.8(10) ?
C(426) C(421) P(4) 119.3(9) ?
C(421) C(422) C(423) 119.3(13) ?
C(424) C(423) C(422) 120.7(13) ?
C(425) C(424) C(423) 119.7(13) ?
C(424) C(425) C(426) 120.8(13) ?
C(425) C(426) C(421) 120.4(12) ?
Cl(91) C(901) Cl(92) 112.6(8) ?
Cl(93) C(902) Cl(94) 113.1(8) ?
Cl(95) C(903) Cl(96) 113.0(11) ?
Cl(8A) C(904) Cl(97) 118.6(14) ?
Cl(8A) C(904) Cl(8B) 31.0(8) ?
Cl(97) C(904) Cl(8B) 101.2(12) ?

loop_
_geom_bond_atom_site_label_1
_geom_bond_atom_site_label_2
_geom_bond_distance
_geom_bond_publ_flag
Re(1) C(11) 1.946(11) ?
Re(1) Cl(B) 2.419(3) ?
Re(1) Cl(12) 2.432(3) ?
Re(1) Cl(11) 2.471(3) ?
Re(1) P(1) 2.473(4) ?
Re(1) P(3) 2.475(3) ?
Re(1) Re(2) 2.5277(6) ?
Re(2) C(11) 1.938(11) ?
Re(2) Cl(B) 2.412(3) ?
Re(2) Cl(22) 2.425(3) ?
Re(2) Cl(21) 2.466(3) ?
Re(2) P(2) 2.475(3) ?
Re(2) P(4) 2.490(3) ?
Cl(91) C(901) 1.751(16) ?
Cl(92) C(901) 1.753(16) ?
Cl(93) C(902) 1.744(17) ?
Cl(94) C(902) 1.756(17) ?
Cl(95) C(903) 1.71(2) ?
Cl(96) C(903) 1.76(2) ?
Cl(97) C(904) 1.68(2) ?
Cl(8A) C(904) 1.64(3) ?
Cl(8B) C(904) 1.94(3) ?
P(1) C(121) 1.817(12) ?
P(1) C(111) 1.842(12) ?
P(1) C(1B) 1.843(10) ?
P(2) C(211) 1.816(11) ?
P(2) C(221) 1.842(13) ?
P(2) C(1B) 1.850(12) ?
P(3) C(311) 1.829(11) ?
P(3) C(2B) 1.833(11) ?
P(3) C(321) 1.836(12) ?
P(4) C(411) 1.811(12) ?
P(4) C(2B) 1.825(12) ?
P(4) C(421) 1.825(12) ?
C(11) C(12) 1.544(19) ?
C(12) C(13) 1.49(2) ?
C(111) C(112) 1.368(19) ?
C(111) C(116) 1.394(17) ?
C(112) C(113) 1.382(19) ?
C(113) C(114) 1.39(2) ?
C(114) C(115) 1.36(2) ?
C(115) C(116) 1.384(18) ?
C(121) C(126) 1.381(17) ?
C(121) C(122) 1.400(18) ?
C(122) C(123) 1.36(2) ?
C(123) C(124) 1.39(2) ?
C(124) C(125) 1.37(2) ?
C(125) C(126) 1.420(19) ?
C(211) C(212) 1.383(16) ?
C(211) C(216) 1.385(19) ?
C(212) C(213) 1.392(17) ?
C(213) C(214) 1.39(2) ?
C(214) C(215) 1.35(2) ?
C(215) C(216) 1.37(2) ?
C(221) C(222) 1.368(17) ?
C(221) C(226) 1.415(17) ?
C(222) C(223) 1.387(19) ?
C(223) C(224) 1.37(2) ?
C(224) C(225) 1.38(2) ?
C(225) C(226) 1.37(2) ?
C(311) C(312) 1.373(17) ?
C(311) C(316) 1.387(18) ?
C(312) C(313) 1.398(17) ?
C(313) C(314) 1.36(2) ?
C(314) C(315) 1.37(2) ?
C(315) C(316) 1.396(18) ?
C(321) C(322) 1.386(16) ?
C(321) C(326) 1.391(17) ?
C(322) C(323) 1.393(18) ?
C(323) C(324) 1.362(19) ?
C(324) C(325) 1.376(19) ?
C(325) C(326) 1.388(18) ?
C(411) C(416) 1.392(18) ?
C(411) C(412) 1.400(19) ?
C(412) C(413) 1.41(2) ?
C(413) C(414) 1.35(2) ?
C(414) C(415) 1.40(2) ?
C(415) C(416) 1.399(18) ?
C(421) C(422) 1.383(17) ?
C(421) C(426) 1.401(18) ?
C(422) C(423) 1.385(18) ?
C(423) C(424) 1.385(19) ?
C(424) C(425) 1.353(19) ?
C(425) C(426) 1.367(18) ?
